data_9012195
loop_
_publ_author_name
'Lauriat, J. P.'
'Chevrier, G.'
'Boucherle, J. X.'

_publ_section_title
;
 Space group of U4O9 in the beta phase
 Sample: P-43m refinement
;
_journal_issue 1
_journal_name_full 'Journal of Solid State Chemistry'
_journal_page_first 80
_journal_page_last 93
_journal_paper_doi 10.1016/0022-4596(89)90034-0
_journal_volume 80
_journal_year 1989
_chemical_formula_sum 'O2.338 U'
_space_group_IT_number 215
_symmetry_space_group_name_Hall 'P -4 2 3'
_symmetry_space_group_name_H-M 'P -4 3 m'
_cell_angle_alpha 90
_cell_angle_beta 90
_cell_angle_gamma 90
_cell_formula_units_Z 4
_cell_length_a 5.44
_cell_length_b 5.44
_cell_length_c 5.44
_cell_volume 160.989
_database_code_amcsd 0013653
_exptl_crystal_density_diffrn 11.364
_cod_depositor_comments
;
 Adding _atom_site_type_symbol label and values.

 Antanas Vaitkus
 2013-03-28
;
_cod_original_formula_sum 'U O2.338'
_cod_database_code 9012195
_amcsd_formula_title U4O9

loop_
_space_group_symop_operation_xyz
x,y,z
-z,x,-y
-y,z,-x
-x,y,-z
x,-z,-y
z,-y,-x
y,-x,-z
x,z,y
z,y,x
y,x,z
-z,-x,y
-y,-z,x
-x,-y,z
z,-x,-y
y,-z,-x
x,-y,-z
-x,z,-y
-z,y,-x
-y,x,-z
-x,-z,y
-z,-y,x
-y,-x,z
z,x,y
y,z,x

loop_
_atom_site_label
_atom_site_type_symbol
_atom_site_fract_x
_atom_site_fract_y
_atom_site_fract_z
_atom_site_occupancy
_atom_site_U_iso_or_equiv
_atom_site_attached_hydrogens
U U 0.75080 0.75080 0.75080 1.00000 0.01064 0
Oa1 O 0.00000 0.00000 0.00000 0.91000 0.02254 0
Oa2 O 0.50000 0.50000 0.00000 0.52000 0.02254 0
Ob1 O 0.50000 0.50000 0.50000 0.98000 0.02254 0
Ob2 O 0.50000 0.00000 0.00000 0.99000 0.02254 0
O*1_1 O 0.37100 0.37100 0.25100 0.08200 0.02254 0
O*2_1 O 0.87900 0.87900 0.25500 0.03400 0.02254 0
O*3 O 0.37400 0.86700 0.76700 0.05500 0.02254 0
O*1_2 O 0.37700 0.37700 0.37700 0.02500 0.02254 0
O*2_2 O 0.79500 0.79500 0.33400 0.01000 0.02254 0

loop_
_cod_changelog_entry_id
_cod_changelog_entry_author
_cod_changelog_entry_date
_cod_changelog_entry_text
1
;cod-tools version 3.8.0
Id: cif_guess_AMCSD_atom_types 9581 2023-05-17 12:35:41Z saulius
;
2023-05-18T08:44:27+03:00
;Derived hydrogen counts
from atom names that follow the AMCSD naming convention
(Wat == water, O-H == hydroxyl).
;
2
;cod-tools version 3.10.1
Id: cif_fix_AMCSD_atom_labels 10224 2024-08-07 11:09:31Z saulius
;
2024-08-07T19:40:06+03:00
;Changed the following '_atom_site_label' values:
the first duplicated label 'O*1'  converted to 'O*1_1'
duplicated label 'O*1' at index 8 converted to 'O*1_2'
the first duplicated label 'O*2'  converted to 'O*2_1'
duplicated label 'O*2' at index 9 converted to 'O*2_2'
;

loop_
_cod_related_entry_id
_cod_related_entry_database
_cod_related_entry_code
1 AMCSD 0013653
